data_8100346
loop_
_publ_author_name
'Zhu, Hai-Liang'
'Liu, Xiu-Ying'
'Wang, Ya-Feng'
'Wang, Da-Qi'

_publ_section_title
;
Crystal structure of bis[N-(2-(2-hydroxyethylamino)-ethyl)salicylideneimine]
cobalt(III) nitrate, C~22~H~30~CoN~5~O~7~
;
_journal_issue 2
_journal_name_full 'Zeitschrift f\"ur Kristallographie - New Crystal Structures'
_journal_page_first 257
_journal_page_last 258
_journal_volume 218
_journal_year 2003
_chemical_formula_structural 'C21.88 H30 Co N5 O7'
_chemical_formula_sum 'C21.88 H30 Co N5 O7'
_chemical_formula_weight 533.94
_space_group_IT_number 43
_symmetry_cell_setting orthorhombic
_symmetry_space_group_name_Hall 'F 2 -2d'
_symmetry_space_group_name_H-M 'F d d 2'
_cell_angle_alpha 90.00
_cell_angle_beta 90.00
_cell_angle_gamma 90.00
_cell_formula_units_Z 16
_cell_length_a 18.576(8)
_cell_length_b 56.96(2)
_cell_length_c 9.874(4)
_cell_measurement_temperature 298(2)
_cell_volume 10448(8)
_diffrn_ambient_temperature 298(2)
_exptl_crystal_density_diffrn 1.358
_cod_original_formula_sum 'C21.88 H30 Co1 N5 O7'
_cod_database_code 8100346

loop_
_symmetry_equiv_pos_as_xyz
'x, y, z'
'-x, -y, z'
'x+1/4, -y+1/4, z+1/4'
'-x+1/4, y+1/4, z+1/4'
'x, y+1/2, z+1/2'
'-x, -y+1/2, z+1/2'
'x+1/4, -y+3/4, z+3/4'
'-x+1/4, y+3/4, z+3/4'
'x+1/2, y, z+1/2'
'-x+1/2, -y, z+1/2'
'x+3/4, -y+1/4, z+3/4'
'-x+3/4, y+1/4, z+3/4'
'x+1/2, y+1/2, z'
'-x+1/2, -y+1/2, z'
'x+3/4, -y+3/4, z+1/4'
'-x+3/4, y+3/4, z+1/4'

loop_
_atom_site_label
_atom_site_type_symbol
_atom_site_fract_x
_atom_site_fract_y
_atom_site_fract_z
_atom_site_U_iso_or_equiv
_atom_site_adp_type
_atom_site_occupancy
_atom_site_symmetry_multiplicity
_atom_site_Wyckoff_symbol
_atom_site_calc_flag
_atom_site_refinement_flags
_atom_site_disorder_assembly
_atom_site_disorder_group
Co1 Co 0.21662(4) 0.074365(12) 0.63565(8) 0.0500(2) Uani 1 16 b d . . .
N1 N 0.1409(3) 0.05389(7) 0.5644(5) 0.0510(11) Uani 1 16 b d . . .
N2 N 0.2087(2) 0.05322(8) 0.8036(4) 0.0495(11) Uani 1 16 b d . . .
H1 H 0.2418 0.0416 0.7933 0.059 Uiso 1 16 b calc R . .
N3 N 0.2933(2) 0.09424(8) 0.7078(4) 0.0491(11) Uani 1 16 b d . . .
N4 N 0.3002(2) 0.05561(8) 0.5576(4) 0.0522(11) Uani 1 16 b d . . .
H3 H 0.3094 0.0438 0.6170 0.063 Uiso 1 16 b calc R . .
N5 N 0.3412(5) 0.00716(12) 0.7706(7) 0.0892(19) Uani 1 16 b d . . .
O1 O 0.2175(2) 0.09297(6) 0.4775(4) 0.0572(10) Uani 1 16 b d . . .
O2 O 0.2565(3) 0.02869(9) 1.0427(5) 0.0964(16) Uani 1 16 b d . . .
H2 H 0.2499 0.0201 1.1082 0.145 Uiso 1 16 b calc R . .
O3 O 0.14338(19) 0.09350(6) 0.7162(4) 0.0540(9) Uani 1 16 b d . . .
O4 O 0.4115(4) 0.03365(14) 0.3476(6) 0.128(2) Uani 1 16 b d . . .
H4 H 0.4065 0.0422 0.2812 0.191 Uiso 1 16 b calc R . .
O5 O 0.2858(4) 0.00794(9) 0.7135(6) 0.1071(17) Uani 1 16 b d . . .
O6 O 0.3740(4) 0.02611(12) 0.7896(9) 0.134(2) Uani 1 16 b d . . .
O7 O 0.3678(5) -0.01134(12) 0.8082(12) 0.194(4) Uani 1 16 b d . . .
C1 C 0.1702(3) 0.09241(9) 0.3773(6) 0.0514(13) Uani 1 16 b d . . .
C2 C 0.1147(3) 0.07617(10) 0.3634(6) 0.0565(14) Uani 1 16 b d . . .
C3 C 0.0690(4) 0.07714(13) 0.2508(6) 0.0724(18) Uani 1 16 b d . . .
H5 H 0.0316 0.0664 0.2432 0.087 Uiso 1 16 b calc R . .
C4 C 0.0781(4) 0.09348(14) 0.1526(7) 0.081(2) Uani 1 16 b d . . .
H6 H 0.0487 0.0935 0.0763 0.097 Uiso 1 16 b calc R . .
C5 C 0.1319(5) 0.11029(14) 0.1668(6) 0.083(2) Uani 1 16 b d . . .
H7 H 0.1373 0.1220 0.1017 0.100 Uiso 1 16 b calc R . .
C6 C 0.1759(4) 0.10970(10) 0.2745(7) 0.0671(16) Uani 1 16 b d . . .
H8 H 0.2116 0.1211 0.2820 0.081 Uiso 1 16 b calc R . .
C7 C 0.1046(3) 0.05730(10) 0.4601(5) 0.0536(13) Uani 1 16 b d . . .
H9 H 0.0676 0.0467 0.4426 0.064 Uiso 1 16 b calc R . .
C8 C 0.1244(4) 0.03434(9) 0.6553(6) 0.0668(16) Uani 1 16 b d . . .
H8A H 0.1543 0.0209 0.6335 0.080 Uiso 1 16 b calc R . .
H8B H 0.0743 0.0298 0.6453 0.080 Uiso 1 16 b calc R . .
C9 C 0.1384(4) 0.04215(11) 0.7975(7) 0.0713(18) Uani 1 16 b d . . .
H9A H 0.1016 0.0532 0.8258 0.086 Uiso 1 16 b calc R . .
H9B H 0.1371 0.0287 0.8581 0.086 Uiso 1 16 b calc R . .
C10 C 0.2237(4) 0.06442(10) 0.9342(5) 0.0691(17) Uani 1 16 b d . . .
H10A H 0.1921 0.0779 0.9442 0.083 Uiso 1 16 b calc R . .
H10B H 0.2728 0.0702 0.9332 0.083 Uiso 1 16 b calc R . .
C11 C 0.2143(4) 0.04867(12) 1.0554(6) 0.0765(19) Uani 1 16 b d . . .
H11A H 0.2279 0.0571 1.1369 0.092 Uiso 1 16 b calc R . .
H11B H 0.1641 0.0442 1.0637 0.092 Uiso 1 16 b calc R . .
C12 C 0.1519(3) 0.11452(9) 0.7660(5) 0.0488(13) Uani 1 16 b d . . .
C13 C 0.2197(3) 0.12641(9) 0.7778(6) 0.0529(13) Uani 1 16 b d . . .
C14 C 0.2214(4) 0.14935(10) 0.8264(6) 0.0645(16) Uani 1 16 b d . . .
H10 H 0.2656 0.1570 0.8297 0.077 Uiso 1 16 b calc R . .
C15 C 0.1625(4) 0.16128(10) 0.8691(7) 0.0737(17) Uani 1 16 b d . . .
H11 H 0.1657 0.1767 0.9003 0.088 Uiso 1 16 b calc R . .
C16 C 0.0938(4) 0.14889(11) 0.8640(6) 0.0685(17) Uani 1 16 b d . . .
H12 H 0.0522 0.1562 0.8949 0.082 Uiso 1 16 b calc R . .
C17 C 0.0906(3) 0.12670(10) 0.8142(5) 0.0573(14) Uani 1 16 b d . . .
H13 H 0.0462 0.1192 0.8117 0.069 Uiso 1 16 b calc R . .
C18 C 0.2864(3) 0.11499(9) 0.7476(5) 0.0489(12) Uani 1 16 b d . . .
H14 H 0.3283 0.1237 0.7586 0.059 Uiso 1 16 b calc R . .
C19 C 0.3649(3) 0.08423(11) 0.6903(6) 0.0584(15) Uani 1 16 b d . . .
H19A H 0.3762 0.0738 0.7647 0.070 Uiso 1 16 b calc R . .
H19B H 0.4008 0.0966 0.6875 0.070 Uiso 1 16 b calc R . .
C20 C 0.3640(4) 0.07084(12) 0.5576(7) 0.0661(16) Uani 1 16 b d . . .
H20A H 0.3619 0.0817 0.4820 0.079 Uiso 1 16 b calc R . .
H20B H 0.4074 0.0615 0.5490 0.079 Uiso 1 16 b calc R . .
C21 C 0.2882(4) 0.04428(11) 0.4211(6) 0.0699(17) Uani 1 16 b d . . .
H21A H 0.2900 0.0563 0.3516 0.084 Uiso 1 16 b calc R . .
H21B H 0.2406 0.0373 0.4193 0.084 Uiso 1 16 b calc R . .
C22 C 0.3445(5) 0.02509(15) 0.3879(9) 0.102(3) Uani 1 16 b d . . .
H22A H 0.3511 0.0153 0.4674 0.123 Uiso 1 16 b calc R . .
H22B H 0.3256 0.0152 0.3163 0.123 Uiso 1 16 b calc R . .

loop_
_atom_site_aniso_label
_atom_site_aniso_U_11
_atom_site_aniso_U_22
_atom_site_aniso_U_33
_atom_site_aniso_U_23
_atom_site_aniso_U_13
_atom_site_aniso_U_12
Co1 0.0549(4) 0.0522(3) 0.0429(3) 0.0015(3) -0.0073(4) -0.0053(4)
N1 0.063(3) 0.039(2) 0.050(3) -0.001(2) -0.007(2) -0.005(2)
N2 0.059(3) 0.048(2) 0.042(2) 0.0053(19) -0.003(2) 0.002(2)
N3 0.047(3) 0.058(3) 0.042(2) 0.005(2) -0.006(2) -0.004(2)
N4 0.059(3) 0.057(2) 0.040(2) -0.002(2) -0.008(2) 0.003(2)
N5 0.107(5) 0.066(4) 0.094(5) 0.019(3) -0.026(4) 0.024(4)
O1 0.072(3) 0.052(2) 0.048(2) 0.0073(16) -0.0093(19) -0.013(2)
O2 0.132(4) 0.087(3) 0.070(3) 0.028(3) -0.003(3) 0.021(3)
O3 0.047(2) 0.058(2) 0.057(2) 0.0062(18) -0.0014(17) -0.0034(18)
O4 0.108(4) 0.166(5) 0.109(5) -0.024(4) 0.018(3) 0.014(5)
O5 0.137(5) 0.070(3) 0.115(4) -0.002(3) 0.003(4) 0.014(4)
O6 0.164(6) 0.097(4) 0.141(5) 0.024(4) -0.039(5) -0.023(4)
O7 0.191(8) 0.087(4) 0.304(12) 0.058(6) -0.096(8) 0.011(5)
C1 0.058(3) 0.050(3) 0.047(3) 0.001(3) 0.015(3) 0.017(3)
C2 0.044(3) 0.066(3) 0.059(4) -0.011(3) -0.004(3) 0.015(3)
C3 0.063(4) 0.099(5) 0.055(4) -0.007(4) -0.008(3) 0.022(4)
C4 0.094(5) 0.094(5) 0.054(4) 0.003(4) -0.011(4) 0.027(5)
C5 0.111(6) 0.090(5) 0.048(4) 0.018(3) 0.012(4) 0.038(5)
C6 0.070(4) 0.059(3) 0.072(4) 0.011(3) 0.003(3) 0.021(3)
C7 0.061(4) 0.057(3) 0.044(3) -0.011(3) -0.003(3) -0.013(3)
C8 0.079(4) 0.052(3) 0.069(4) 0.013(3) -0.014(3) -0.015(3)
C9 0.081(5) 0.066(4) 0.067(4) 0.020(3) -0.005(4) -0.011(3)
C10 0.109(5) 0.062(3) 0.036(3) 0.001(2) -0.011(3) -0.010(4)
C11 0.094(5) 0.077(4) 0.058(4) 0.006(3) -0.008(4) -0.002(4)
C12 0.046(3) 0.056(3) 0.045(3) 0.012(2) -0.008(2) 0.003(3)
C13 0.051(3) 0.054(3) 0.054(3) 0.010(2) -0.006(3) -0.008(3)
C14 0.070(4) 0.053(3) 0.070(4) -0.001(3) 0.000(3) -0.007(3)
C15 0.085(5) 0.058(3) 0.078(4) 0.002(3) -0.010(4) 0.004(4)
C16 0.075(4) 0.082(4) 0.048(4) 0.011(3) 0.004(3) 0.024(4)
C17 0.059(4) 0.069(4) 0.044(3) 0.004(3) -0.011(3) -0.003(3)
C18 0.051(3) 0.053(3) 0.043(3) 0.009(2) -0.008(2) -0.009(3)
C19 0.048(4) 0.069(4) 0.058(3) 0.001(3) -0.001(3) -0.004(3)
C20 0.062(4) 0.075(4) 0.061(4) 0.005(3) -0.004(3) 0.001(3)
C21 0.067(4) 0.069(3) 0.073(4) -0.017(3) -0.013(3) 0.011(3)
C22 0.098(6) 0.127(6) 0.082(5) -0.063(5) 0.007(5) -0.001(5)

loop_
_geom_bond_atom_site_label_1
_geom_bond_atom_site_label_2
_geom_bond_distance
_geom_bond_site_symmetry_2
_geom_bond_publ_flag
Co1 O1 1.888(4) . ?
Co1 O3 1.916(4) . ?
Co1 N3 1.953(5) . ?
Co1 N1 1.958(5) . ?
Co1 N4 2.037(5) . ?
Co1 N2 2.055(4) . ?
N1 C7 1.247(7) . ?
N1 C8 1.463(7) . ?
N2 C9 1.451(8) . ?
N2 C10 1.465(7) . ?
N3 C18 1.252(7) . ?
N3 C19 1.458(8) . ?
N4 C20 1.469(8) . ?
N4 C21 1.510(7) . ?
N5 O5 1.176(8) . ?
N5 O7 1.222(9) . ?
N5 O6 1.253(8) . ?
O1 C1 1.323(7) . ?
O2 C11 1.387(8) . ?
O3 C12 1.304(6) . ?
O4 C22 1.394(11) . ?
C1 C2 1.392(8) . ?
C1 C6 1.418(8) . ?
C2 C3 1.400(8) . ?
C2 C7 1.449(8) . ?
C3 C4 1.355(10) . ?
C4 C5 1.392(10) . ?
C5 C6 1.342(10) . ?
C8 C9 1.496(9) . ?
C10 C11 1.506(8) . ?
C12 C17 1.416(8) . ?
C12 C13 1.435(7) . ?
C13 C14 1.392(8) . ?
C13 C18 1.430(8) . ?
C14 C15 1.356(9) . ?
C15 C16 1.458(9) . ?
C16 C17 1.358(9) . ?
C19 C20 1.516(8) . ?
C21 C22 1.548(10) . ?
